data_4061673
_journal_name_full Organometallics
_journal_paper_doi 10.1021/om050530+
_journal_year 2005
_chemical_formula_moiety 'C26 H29 Cl2 O5 P W, 0.5(C5 H12)'
_chemical_formula_sum 'C28.5 H35 Cl2 O5 P W'
_chemical_formula_weight 743.28
_space_group_IT_number 15
_symmetry_cell_setting monoclinic
_symmetry_space_group_name_Hall '-C 2yc'
_symmetry_space_group_name_H-M 'C 1 2/c 1'
_cell_angle_alpha 90.00
_cell_angle_beta 117.0955(5)
_cell_angle_gamma 90.00
_cell_formula_units_Z 8
_cell_length_a 19.0406(2)
_cell_length_b 18.9032(2)
_cell_length_c 19.5695(2)
_cell_measurement_temperature 150(2)
_cell_volume 6270.57(11)
_diffrn_ambient_temperature 150(2)
_exptl_crystal_density_diffrn 1.575
_cod_original_sg_symbol_H-M 'C 2/c'
_cod_original_formula_sum 'C28.50 H35 Cl2 O5 P W'
_cod_database_code 4061673

loop_
_symmetry_equiv_pos_as_xyz
'x, y, z'
'-x, y, -z+1/2'
'x+1/2, y+1/2, z'
'-x+1/2, y+1/2, -z+1/2'
'-x, -y, -z'
'x, -y, z-1/2'
'-x+1/2, -y+1/2, -z'
'x+1/2, -y+1/2, z-1/2'

loop_
_atom_site_label
_atom_site_type_symbol
_atom_site_fract_x
_atom_site_fract_y
_atom_site_fract_z
_atom_site_U_iso_or_equiv
_atom_site_adp_type
_atom_site_occupancy
_atom_site_symmetry_multiplicity
_atom_site_calc_flag
_atom_site_refinement_flags
_atom_site_disorder_assembly
_atom_site_disorder_group
W1 W 0.167132(7) 0.607119(6) 0.281032(6) 0.03132(5) Uani 1 1 d . . .
Cl1 Cl 0.34058(4) 0.48984(4) 0.32386(4) 0.04402(18) Uani 1 1 d . . .
Cl2 Cl 0.30397(5) 0.66610(4) 0.19048(5) 0.04296(17) Uani 1 1 d . . .
P1 P 0.24329(4) 0.53440(4) 0.23101(4) 0.02648(14) Uani 1 1 d . . .
O1 O 0.19649(16) 0.49360(12) 0.41057(13) 0.0566(6) Uani 1 1 d . . .
O2 O 0.32995(18) 0.67848(15) 0.39435(14) 0.0774(9) Uani 1 1 d . . .
O3 O 0.12520(14) 0.73657(12) 0.16464(13) 0.0492(5) Uani 1 1 d . . .
O4 O 0.00975(13) 0.53043(11) 0.16307(13) 0.0458(5) Uani 1 1 d . . .
O5 O 0.0711(2) 0.69025(13) 0.35010(18) 0.0789(9) Uani 1 1 d . . .
C1 C 0.29513(16) 0.57265(14) 0.18391(15) 0.0303(6) Uani 1 1 d . . .
C2 C 0.32966(16) 0.53887(15) 0.14760(15) 0.0320(6) Uani 1 1 d . . .
C3 C 0.35479(17) 0.47892(16) 0.11956(15) 0.0346(6) Uani 1 1 d . . .
C4 C 0.37429(16) 0.54303(16) 0.10579(15) 0.0350(6) Uani 1 1 d . . .
C5 C 0.18706(15) 0.46100(13) 0.16853(14) 0.0252(5) Uani 1 1 d . . .
C6 C 0.13851(15) 0.47900(13) 0.09051(14) 0.0267(5) Uani 1 1 d . . .
C7 C 0.08973(16) 0.42744(14) 0.04070(15) 0.0306(6) Uani 1 1 d . . .
H7 H 0.0579 0.4396 -0.0116 0.037 Uiso 1 1 calc R . .
C8 C 0.08574(17) 0.35903(15) 0.06432(16) 0.0332(6) Uani 1 1 d . . .
C9 C 0.13099(17) 0.34386(14) 0.14121(16) 0.0341(6) Uani 1 1 d . . .
H9 H 0.1279 0.2976 0.1586 0.041 Uiso 1 1 calc R . .
C10 C 0.18074(17) 0.39251(13) 0.19449(16) 0.0296(6) Uani 1 1 d . . .
C11 C 0.13277(17) 0.55171(14) 0.05588(15) 0.0335(6) Uani 1 1 d . . .
H11A H 0.1768 0.5585 0.0436 0.050 Uiso 1 1 calc R . .
H11B H 0.1350 0.5878 0.0927 0.050 Uiso 1 1 calc R . .
H11C H 0.0828 0.5558 0.0089 0.050 Uiso 1 1 calc R . .
C12 C 0.03274(19) 0.30464(16) 0.00856(18) 0.0441(7) Uani 1 1 d . . .
H12A H 0.0514 0.2571 0.0288 0.066 Uiso 1 1 calc R . .
H12B H 0.0336 0.3103 -0.0408 0.066 Uiso 1 1 calc R . .
H12C H -0.0213 0.3110 0.0014 0.066 Uiso 1 1 calc R . .
C13 C 0.22249(19) 0.36736(16) 0.27658(16) 0.0399(7) Uani 1 1 d . . .
H13A H 0.1977 0.3237 0.2819 0.060 Uiso 1 1 calc R . .
H13B H 0.2188 0.4038 0.3104 0.060 Uiso 1 1 calc R . .
H13C H 0.2781 0.3583 0.2907 0.060 Uiso 1 1 calc R . .
C14 C 0.36105(18) 0.40054(16) 0.11602(17) 0.0381(7) Uani 1 1 d . . .
C15 C 0.4256(2) 0.38184(19) 0.0926(2) 0.0530(9) Uani 1 1 d . . .
H15A H 0.4109 0.4004 0.0411 0.080 Uiso 1 1 calc R . .
H15B H 0.4312 0.3303 0.0925 0.080 Uiso 1 1 calc R . .
H15C H 0.4757 0.4028 0.1293 0.080 Uiso 1 1 calc R . .
C16 C 0.2823(2) 0.37006(18) 0.05719(19) 0.0468(8) Uani 1 1 d . . .
H16A H 0.2411 0.3821 0.0720 0.070 Uiso 1 1 calc R . .
H16B H 0.2866 0.3185 0.0553 0.070 Uiso 1 1 calc R . .
H16C H 0.2688 0.3900 0.0065 0.070 Uiso 1 1 calc R . .
C17 C 0.3813(2) 0.3696(2) 0.19497(19) 0.0549(9) Uani 1 1 d . . .
H17A H 0.4295 0.3918 0.2337 0.082 Uiso 1 1 calc R . .
H17B H 0.3896 0.3185 0.1944 0.082 Uiso 1 1 calc R . .
H17C H 0.3377 0.3786 0.2074 0.082 Uiso 1 1 calc R . .
C18 C 0.41285(18) 0.59363(17) 0.07441(17) 0.0398(7) Uani 1 1 d . . .
C19 C 0.4502(2) 0.5536(2) 0.03158(19) 0.0559(9) Uani 1 1 d . . .
H19A H 0.4911 0.5217 0.0672 0.084 Uiso 1 1 calc R . .
H19B H 0.4739 0.5873 0.0101 0.084 Uiso 1 1 calc R . .
H19C H 0.4096 0.5260 -0.0101 0.084 Uiso 1 1 calc R . .
C20 C 0.3497(2) 0.6445(2) 0.01980(19) 0.0547(9) Uani 1 1 d . . .
H20A H 0.3091 0.6177 -0.0228 0.082 Uiso 1 1 calc R . .
H20B H 0.3739 0.6789 -0.0005 0.082 Uiso 1 1 calc R . .
H20C H 0.3255 0.6695 0.0477 0.082 Uiso 1 1 calc R . .
C21 C 0.4775(2) 0.6326(2) 0.14303(18) 0.0518(9) Uani 1 1 d . . .
H21A H 0.4536 0.6588 0.1704 0.078 Uiso 1 1 calc R . .
H21B H 0.5047 0.6657 0.1247 0.078 Uiso 1 1 calc R . .
H21C H 0.5155 0.5982 0.1778 0.078 Uiso 1 1 calc R . .
C22 C 0.18633(19) 0.53238(16) 0.36261(17) 0.0394(7) Uani 1 1 d . . .
C23 C 0.2714(2) 0.65378(17) 0.35341(17) 0.0477(8) Uani 1 1 d . . .
C24 C 0.14237(18) 0.68932(15) 0.20492(17) 0.0366(6) Uani 1 1 d . . .
C25 C 0.06621(17) 0.55737(14) 0.20565(17) 0.0333(6) Uani 1 1 d . . .
C26 C 0.1066(2) 0.66051(16) 0.3253(2) 0.0508(9) Uani 1 1 d . . .
C27 C 0.5000 0.8244(3) 0.2500 0.094(2) Uani 1 2 d SDU . .
H27A H 0.4660 0.7931 0.2629 0.112 Uiso 0.50 1 calc PR . .
H27B H 0.5340 0.7931 0.2371 0.112 Uiso 0.50 1 calc PR . .
C28 C 0.5518(3) 0.8629(3) 0.3202(3) 0.125(2) Uani 1 1 d DU . .
H28A H 0.5835 0.8962 0.3066 0.150 Uiso 1 1 calc R . .
H28B H 0.5175 0.8919 0.3348 0.150 Uiso 1 1 calc R . .
C29 C 0.6066(4) 0.8245(3) 0.3890(3) 0.114(2) Uani 1 1 d DU . .
H29A H 0.6360 0.8583 0.4302 0.171 Uiso 1 1 calc R . .
H29B H 0.6435 0.7971 0.3773 0.171 Uiso 1 1 calc R . .
H29C H 0.5768 0.7923 0.4055 0.171 Uiso 1 1 calc R . .

loop_
_atom_site_aniso_label
_atom_site_aniso_U_11
_atom_site_aniso_U_22
_atom_site_aniso_U_33
_atom_site_aniso_U_23
_atom_site_aniso_U_13
_atom_site_aniso_U_12
W1 0.04039(8) 0.03051(7) 0.03286(7) -0.00911(4) 0.02521(6) -0.00977(5)
Cl1 0.0312(4) 0.0637(5) 0.0295(4) 0.0077(3) 0.0071(3) -0.0010(3)
Cl2 0.0513(5) 0.0353(4) 0.0591(5) 0.0006(3) 0.0398(4) -0.0055(3)
P1 0.0257(4) 0.0321(3) 0.0233(3) -0.0014(3) 0.0125(3) -0.0029(3)
O1 0.0869(19) 0.0480(14) 0.0464(14) -0.0006(11) 0.0403(14) -0.0134(12)
O2 0.088(2) 0.0830(19) 0.0401(14) -0.0072(13) 0.0105(14) -0.0557(17)
O3 0.0526(14) 0.0405(12) 0.0523(14) 0.0026(11) 0.0221(12) -0.0046(10)
O4 0.0375(13) 0.0482(13) 0.0511(13) -0.0079(10) 0.0198(11) -0.0092(10)
O5 0.125(3) 0.0516(15) 0.117(2) -0.0250(15) 0.104(2) -0.0121(15)
C1 0.0295(15) 0.0345(14) 0.0310(14) -0.0014(11) 0.0175(13) -0.0048(11)
C2 0.0254(14) 0.0450(16) 0.0252(13) 0.0012(12) 0.0111(11) -0.0025(12)
C3 0.0295(15) 0.0491(17) 0.0264(14) -0.0018(12) 0.0139(12) 0.0010(13)
C4 0.0244(14) 0.0566(18) 0.0232(13) -0.0020(12) 0.0101(12) 0.0003(13)
C5 0.0257(13) 0.0281(13) 0.0254(13) -0.0008(10) 0.0148(11) 0.0015(10)
C6 0.0258(14) 0.0311(13) 0.0258(13) 0.0013(10) 0.0140(11) 0.0043(10)
C7 0.0261(14) 0.0378(15) 0.0254(13) -0.0019(11) 0.0096(11) 0.0033(11)
C8 0.0314(15) 0.0340(15) 0.0365(15) -0.0060(12) 0.0174(13) -0.0004(12)
C9 0.0403(17) 0.0284(14) 0.0392(16) -0.0007(12) 0.0230(14) -0.0001(12)
C10 0.0318(14) 0.0303(14) 0.0295(14) 0.0031(10) 0.0163(12) 0.0061(11)
C11 0.0337(16) 0.0357(15) 0.0281(14) 0.0058(11) 0.0115(12) 0.0042(12)
C12 0.0436(19) 0.0403(17) 0.0441(18) -0.0134(14) 0.0163(15) -0.0057(14)
C13 0.0508(19) 0.0355(15) 0.0336(15) 0.0067(13) 0.0194(15) 0.0031(14)
C14 0.0347(16) 0.0488(18) 0.0336(15) 0.0004(13) 0.0180(14) 0.0114(13)
C15 0.048(2) 0.068(2) 0.051(2) -0.0042(17) 0.0299(18) 0.0150(17)
C16 0.047(2) 0.0454(17) 0.0489(19) -0.0038(15) 0.0227(16) 0.0053(15)
C17 0.063(2) 0.064(2) 0.0435(19) 0.0118(17) 0.0293(18) 0.0261(18)
C18 0.0320(16) 0.0614(19) 0.0310(15) 0.0011(13) 0.0187(13) -0.0048(14)
C19 0.049(2) 0.089(3) 0.0439(19) -0.0064(18) 0.0328(17) -0.0086(19)
C20 0.047(2) 0.075(2) 0.0431(19) 0.0158(17) 0.0212(17) -0.0015(18)
C21 0.0408(19) 0.083(2) 0.0390(18) -0.0136(17) 0.0247(16) -0.0297(18)
C22 0.0500(19) 0.0376(16) 0.0392(17) -0.0117(13) 0.0278(15) -0.0131(14)
C23 0.068(2) 0.0467(18) 0.0297(16) -0.0055(13) 0.0236(17) -0.0233(17)
C24 0.0397(17) 0.0353(15) 0.0422(17) -0.0087(13) 0.0250(14) -0.0055(13)
C25 0.0354(16) 0.0331(14) 0.0404(16) -0.0033(12) 0.0252(14) -0.0028(12)
C26 0.075(2) 0.0354(16) 0.067(2) -0.0143(15) 0.053(2) -0.0141(16)
C27 0.144(6) 0.055(3) 0.127(5) 0.000 0.101(5) 0.000
C28 0.067(3) 0.076(3) 0.235(7) -0.027(4) 0.071(4) -0.005(3)
C29 0.182(6) 0.078(3) 0.140(5) -0.040(3) 0.124(5) -0.032(4)

loop_
_geom_bond_atom_site_label_1
_geom_bond_atom_site_label_2
_geom_bond_distance
_geom_bond_site_symmetry_2
_geom_bond_publ_flag
W1 C26 2.001(3) . ?
W1 C22 2.036(3) . ?
W1 C23 2.040(3) . ?
W1 C25 2.042(3) . ?
W1 C24 2.053(3) . ?
W1 P1 2.4987(7) . ?
Cl1 P1 2.0920(10) . ?
Cl2 C1 1.774(3) . ?
P1 C1 1.782(3) . ?
P1 C5 1.837(3) . ?
O1 C22 1.136(4) . ?
O2 C23 1.136(4) . ?
O3 C24 1.136(3) . ?
O4 C25 1.137(3) . ?
O5 C26 1.144(4) . ?
C1 C2 1.331(4) . ?
C2 C4 1.425(4) . ?
C2 C3 1.433(4) . ?
C3 C4 1.331(4) . ?
C3 C14 1.490(4) . ?
C4 C18 1.497(4) . ?
C5 C10 1.416(3) . ?
C5 C6 1.420(3) . ?
C6 C7 1.392(4) . ?
C6 C11 1.514(4) . ?
C7 C8 1.387(4) . ?
C7 H7 0.9500 . ?
C8 C9 1.381(4) . ?
C8 C12 1.504(4) . ?
C9 C10 1.389(4) . ?
C9 H9 0.9500 . ?
C10 C13 1.509(4) . ?
C11 H11A 0.9800 . ?
C11 H11B 0.9800 . ?
C11 H11C 0.9800 . ?
C12 H12A 0.9800 . ?
C12 H12B 0.9800 . ?
C12 H12C 0.9800 . ?
C13 H13A 0.9800 . ?
C13 H13B 0.9800 . ?
C13 H13C 0.9800 . ?
C14 C16 1.527(5) . ?
C14 C17 1.528(4) . ?
C14 C15 1.535(4) . ?
C15 H15A 0.9800 . ?
C15 H15B 0.9800 . ?
C15 H15C 0.9800 . ?
C16 H16A 0.9800 . ?
C16 H16B 0.9800 . ?
C16 H16C 0.9800 . ?
C17 H17A 0.9800 . ?
C17 H17B 0.9800 . ?
C17 H17C 0.9800 . ?
C18 C19 1.524(4) . ?
C18 C20 1.531(5) . ?
C18 C21 1.535(4) . ?
C19 H19A 0.9800 . ?
C19 H19B 0.9800 . ?
C19 H19C 0.9800 . ?
C20 H20A 0.9800 . ?
C20 H20B 0.9800 . ?
C20 H20C 0.9800 . ?
C21 H21A 0.9800 . ?
C21 H21B 0.9800 . ?
C21 H21C 0.9800 . ?
C27 C28 1.468(5) . ?
C27 C28 1.468(5) 2_655 ?
C27 H27A 0.9900 . ?
C27 H27B 0.9900 . ?
C28 C29 1.466(5) . ?
C28 H28A 0.9900 . ?
C28 H28B 0.9900 . ?
C29 H29A 0.9800 . ?
C29 H29B 0.9800 . ?
C29 H29C 0.9800 . ?
